data_2018965
loop_
_publ_author_name
'Zhou, Wen'
'Wang, Jian'

_publ_section_title
;
 A one-dimensional zinc(II) coordination polymer incorporating
 [1,1'-biphenyl]-4,4'-dicarboxylate and
 <i>N</i>,<i>N</i>'-bis(pyridin-3-ylmethyl)-[1,1'-biphenyl]-4,4'-dicarboxamide
 ligands
;
_journal_coeditor_code KY3027
_journal_issue 5
_journal_name_full 'Acta Crystallographica Section C'
_journal_page_first 486
_journal_page_last 490
_journal_paper_doi 10.1107/S0108270113008111
_journal_volume 69
_journal_year 2013
_chemical_formula_iupac '[Zn2 (C14 H8 O4) Cl2 (C26 H22 N4 O2)3]'
_chemical_formula_moiety 'C46 H37 N6 O5 Cl Zn'
_chemical_formula_sum 'C46 H37 Cl N6 O5 Zn'
_chemical_formula_weight 854.64
_chemical_name_systematic
<i>catena</i>-Poly[[[<i>N</i>,<i>N</i>'-bis(pyridin-3-ylmethyl)-[1,1'-biphenyl]-4,4'-dicarboxamide]chloridozinc(II)]-\m-[1,1'-biphenyl]-4,4'-dicarboxylato-[[<i>N</i>,<i>N</i>'-bis(pyridin-3-ylmethyl)-[1,1'-biphenyl]-4,4'-dicarboxamide]chloridozinc(II)]-\m-[<i>N</i>,<i>N</i>'-bis(pyridin-3-ylmethyl)-[1,1'-biphenyl]-4,4'-dicarboxamide]]
_space_group_IT_number 2
_space_group_name_Hall '-P 1'
_symmetry_cell_setting triclinic
_symmetry_space_group_name_Hall '-P 1'
_symmetry_space_group_name_H-M 'P -1'
_atom_sites_solution_hydrogens difmap
_atom_sites_solution_primary direct
_atom_sites_solution_secondary difmap
_audit_creation_method SHELXL-97
_cell_angle_alpha 86.696(2)
_cell_angle_beta 80.675(2)
_cell_angle_gamma 89.888(2)
_cell_formula_units_Z 2
_cell_length_a 8.9365(2)
_cell_length_b 9.7815(2)
_cell_length_c 22.3819(5)
_cell_measurement_reflns_used 2336
_cell_measurement_temperature 296(2)
_cell_measurement_theta_max 18.48
_cell_measurement_theta_min 2.31
_cell_volume 1927.34(7)
_computing_cell_refinement 'SAINT (Bruker, 2008)'
_computing_data_collection 'APEX2 (Bruker, 2008)'
_computing_data_reduction 'SAINT (Bruker, 2008)'
_computing_molecular_graphics 'DIAMOND (Brandenburg, 2005)'
_computing_publication_material 'SHELXL97 (Sheldrick, 2008)'
_computing_structure_refinement 'SHELXL97 (Sheldrick, 2008)'
_computing_structure_solution 'SHELXS97 (Sheldrick, 2008)'
_diffrn_ambient_temperature 296(2)
_diffrn_measured_fraction_theta_full 0.999
_diffrn_measured_fraction_theta_max 0.999
_diffrn_measurement_device_type 'Bruker APEXII CCD area-detector'
_diffrn_measurement_method 'phi and omega scans'
_diffrn_radiation_monochromator graphite
_diffrn_radiation_source 'fine-focus sealed tube'
_diffrn_radiation_type MoK\a
_diffrn_radiation_wavelength 0.71073
_diffrn_reflns_av_R_equivalents 0.0743
_diffrn_reflns_av_sigmaI/netI 0.0932
_diffrn_reflns_limit_h_max 11
_diffrn_reflns_limit_h_min -11
_diffrn_reflns_limit_k_max 12
_diffrn_reflns_limit_k_min -12
_diffrn_reflns_limit_l_max 27
_diffrn_reflns_limit_l_min -27
_diffrn_reflns_number 28062
_diffrn_reflns_theta_full 26.00
_diffrn_reflns_theta_max 26.00
_diffrn_reflns_theta_min 1.85
_exptl_absorpt_coefficient_mu 0.765
_exptl_absorpt_correction_T_max 0.9274
_exptl_absorpt_correction_T_min 0.8939
_exptl_absorpt_correction_type multi-scan
_exptl_absorpt_process_details '(SADABS; Sheldrick, 1996)'
_exptl_crystal_colour colourless
_exptl_crystal_density_diffrn 1.473
_exptl_crystal_density_method 'not measured'
_exptl_crystal_description block
_exptl_crystal_F_000 884
_exptl_crystal_size_max 0.15
_exptl_crystal_size_mid 0.12
_exptl_crystal_size_min 0.10
_refine_diff_density_max 0.313
_refine_diff_density_min -0.308
_refine_ls_extinction_method none
_refine_ls_goodness_of_fit_ref 1.030
_refine_ls_hydrogen_treatment mixed
_refine_ls_matrix_type full
_refine_ls_number_parameters 563
_refine_ls_number_reflns 7549
_refine_ls_number_restraints 194
_refine_ls_restrained_S_all 1.027
_refine_ls_R_factor_all 0.0923
_refine_ls_R_factor_gt 0.0497
_refine_ls_shift/su_max 0.001
_refine_ls_shift/su_mean 0.000
_refine_ls_structure_factor_coef Fsqd
_refine_ls_weighting_details 'calc w=1/[\s^2^(Fo^2^)+(0.0000P)^2^+0.6236P] where P=(Fo^2^+2Fc^2^)/3'
_refine_ls_weighting_scheme calc
_refine_ls_wR_factor_gt 0.0991
_refine_ls_wR_factor_ref 0.1138
_reflns_number_gt 4948
_reflns_number_total 7549
_reflns_threshold_expression I>2sigma(I)
_cod_data_source_file ky3027.cif
_cod_data_source_block I
_cod_original_sg_symbol_H-M P-1
_cod_database_code 2018965
_cod_database_fobs_code 2018965

loop_
_symmetry_equiv_pos_as_xyz
'x, y, z'
'-x, -y, -z'

loop_
_atom_site_type_symbol
_atom_site_label
_atom_site_fract_x
_atom_site_fract_y
_atom_site_fract_z
_atom_site_U_iso_or_equiv
_atom_site_adp_type
_atom_site_calc_flag
_atom_site_refinement_flags
_atom_site_occupancy
_atom_site_symmetry_multiplicity
_atom_site_disorder_assembly
_atom_site_disorder_group
Zn Zn1 0.46048(4) 1.00700(4) 0.159609(16) 0.04135(13) Uani d . 1 1 . .
Cl Cl1 0.64713(10) 0.91677(10) 0.09384(4) 0.0607(3) Uani d . 1 1 A .
O O3 -0.0106(3) 0.6055(2) 0.27051(9) 0.0489(6) Uani d . 1 1 A .
O O4 0.0703(3) 0.8903(2) 0.75252(10) 0.0629(7) Uani d . 1 1 . .
O O5 0.6003(3) 1.5671(3) 0.23920(12) 0.0754(8) Uani d . 1 1 A .
N N1 0.2719(3) 0.9229(2) 0.13485(11) 0.0394(6) Uani d . 1 1 A .
N N2 -0.1050(3) 0.8185(3) 0.26520(11) 0.0386(6) Uani d D 1 1 A .
H H2N -0.107(4) 0.8968(14) 0.2810(13) 0.046 Uiso d D 1 1 . .
N N3 0.1274(4) 0.6679(3) 0.76251(12) 0.0500(7) Uani d D 1 1 . .
H H3N 0.128(4) 0.5885(15) 0.7479(14) 0.060 Uiso d D 1 1 . .
N N4 -0.1384(5) 0.5545(4) 0.94168(19) 0.0962(13) Uani d . 1 1 . .
N N5 0.4646(3) 1.2132(3) 0.13051(11) 0.0426(6) Uani d . 1 1 A .
N N6 0.3498(3) 1.5240(3) 0.25551(13) 0.0533(7) Uani d D 1 1 A .
H H6N 0.267(2) 1.533(4) 0.2805(12) 0.064 Uiso d D 1 1 . .
C C8 0.2768(4) 0.8878(4) 0.07740(14) 0.0542(9) Uani d . 1 1 . .
H H8 0.3658 0.9036 0.0499 0.065 Uiso calc R 1 1 A .
C C9 0.1560(4) 0.8299(4) 0.05788(16) 0.0618(10) Uani d . 1 1 A .
H H9 0.1624 0.8084 0.0176 0.074 Uiso calc R 1 1 . .
C C10 0.0243(4) 0.8035(3) 0.09841(14) 0.0467(8) Uani d . 1 1 . .
H H10 -0.0586 0.7631 0.0859 0.056 Uiso calc R 1 1 A .
C C11 0.0168(3) 0.8375(3) 0.15774(13) 0.0347(7) Uani d . 1 1 A .
C C12 0.1430(3) 0.8967(3) 0.17348(13) 0.0375(7) Uani d . 1 1 . .
H H12 0.1387 0.9200 0.2134 0.045 Uiso calc R 1 1 A .
C C13 -0.1259(4) 0.8131(3) 0.20278(13) 0.0439(8) Uani d . 1 1 . .
H H13A -0.2000 0.8813 0.1945 0.053 Uiso calc R 1 1 A .
H H13B -0.1670 0.7240 0.1971 0.053 Uiso calc R 1 1 . .
C C14 -0.0471(3) 0.7139(3) 0.29471(13) 0.0363(7) Uani d . 1 1 . .
C C15 -0.0309(3) 0.7308(3) 0.35912(13) 0.0347(7) Uani d . 1 1 A .
C C16 0.0432(4) 0.6284(3) 0.38814(13) 0.0420(8) Uani d . 1 1 . .
H H16 0.0830 0.5544 0.3667 0.050 Uiso calc R 1 1 A .
C C17 0.0586(4) 0.6344(3) 0.44823(13) 0.0430(8) Uani d . 1 1 A .
H H17 0.1111 0.5655 0.4662 0.052 Uiso calc R 1 1 . .
C C18 -0.0027(3) 0.7416(3) 0.48267(13) 0.0365(7) Uani d . 1 1 . .
C C19 -0.0767(4) 0.8433(3) 0.45316(14) 0.0468(8) Uani d . 1 1 A .
H H19 -0.1183 0.9167 0.4746 0.056 Uiso calc R 1 1 . .
C C20 -0.0900(4) 0.8383(3) 0.39274(14) 0.0455(8) Uani d . 1 1 . .
H H20 -0.1397 0.9086 0.3743 0.055 Uiso calc R 1 1 A .
C C21 0.0136(4) 0.7453(3) 0.54748(13) 0.0365(7) Uani d . 1 1 A .
C C22 0.1281(4) 0.6734(3) 0.57057(14) 0.0422(8) Uani d . 1 1 . .
H H22 0.1943 0.6210 0.5449 0.051 Uiso calc R 1 1 A .
C C23 0.1459(4) 0.6775(3) 0.63012(14) 0.0432(8) Uani d . 1 1 A .
H H23 0.2225 0.6268 0.6443 0.052 Uiso calc R 1 1 . .
C C24 0.0516(4) 0.7560(3) 0.66939(13) 0.0379(7) Uani d . 1 1 . .
C C25 -0.0627(4) 0.8285(3) 0.64705(14) 0.0475(8) Uani d . 1 1 A .
H H25 -0.1264 0.8831 0.6726 0.057 Uiso calc R 1 1 . .
C C26 -0.0837(4) 0.8211(3) 0.58778(14) 0.0449(8) Uani d . 1 1 . .
H H26 -0.1642 0.8674 0.5744 0.054 Uiso calc R 1 1 A .
C C27 0.0818(4) 0.7759(3) 0.73184(13) 0.0414(8) Uani d . 1 1 A .
C C28 0.1805(4) 0.6795(4) 0.82043(14) 0.0547(9) Uani d . 1 1 . .
H H28A 0.2394 0.7632 0.8187 0.066 Uiso calc R 1 1 . .
H H28B 0.2469 0.6033 0.8268 0.066 Uiso calc R 1 1 . .
C C29 0.0537(4) 0.6804(3) 0.87331(14) 0.0432(8) Uani d . 1 1 . .
C C30 0.0125(5) 0.7962(4) 0.90363(16) 0.0584(10) Uani d . 1 1 . .
H H30 0.0624 0.8789 0.8912 0.070 Uiso calc R 1 1 . .
C C31 -0.1026(5) 0.7891(5) 0.95226(18) 0.0700(11) Uani d . 1 1 . .
H H31 -0.1315 0.8668 0.9732 0.084 Uiso calc R 1 1 . .
C C32 -0.1740(5) 0.6679(6) 0.96960(19) 0.0765(12) Uani d . 1 1 . .
H H32 -0.2517 0.6645 1.0028 0.092 Uiso calc R 1 1 . .
C C33 -0.0260(6) 0.5640(4) 0.8950(2) 0.0783(13) Uani d . 1 1 . .
H H33 0.0009 0.4844 0.8752 0.094 Uiso calc R 1 1 . .
C C34 0.5504(4) 1.2548(4) 0.07776(14) 0.0508(9) Uani d . 1 1 . .
H H34 0.5951 1.1890 0.0524 0.061 Uiso calc R 1 1 A .
C C35 0.5749(4) 1.3903(4) 0.05970(15) 0.0602(10) Uani d . 1 1 A .
H H35 0.6360 1.4160 0.0231 0.072 Uiso calc R 1 1 . .
C C36 0.5066(4) 1.4877(4) 0.09710(16) 0.0587(10) Uani d . 1 1 . .
H H36 0.5220 1.5802 0.0857 0.070 Uiso calc R 1 1 A .
C C37 0.4165(4) 1.4489(4) 0.15082(15) 0.0494(9) Uani d . 1 1 A .
C C38 0.3997(4) 1.3105(3) 0.16597(14) 0.0466(8) Uani d . 1 1 . .
H H38 0.3402 1.2830 0.2027 0.056 Uiso calc R 1 1 A .
C C39 0.3387(5) 1.5546(4) 0.19178(16) 0.0621(10) Uani d . 1 1 . .
H H39A 0.3840 1.6437 0.1790 0.075 Uiso calc R 1 1 A .
H H39B 0.2325 1.5591 0.1874 0.075 Uiso calc R 1 1 . .
C C40 0.4827(4) 1.5423(3) 0.27464(17) 0.0526(9) Uani d . 1 1 . .
C C41 0.4820(4) 1.5276(3) 0.34165(15) 0.0461(8) Uani d . 1 1 A .
C C42 0.5764(4) 1.6100(4) 0.36657(17) 0.0584(10) Uani d . 1 1 . .
H H42 0.6380 1.6736 0.3415 0.070 Uiso calc R 1 1 A .
C C43 0.5822(4) 1.6008(4) 0.42775(17) 0.0572(9) Uani d . 1 1 A .
H H43 0.6454 1.6602 0.4433 0.069 Uiso calc R 1 1 . .
C C44 0.4961(4) 1.5049(3) 0.46688(15) 0.0458(8) Uani d . 1 1 . .
C C45 0.4033(4) 1.4213(4) 0.44062(18) 0.0616(10) Uani d . 1 1 A .
H H45 0.3434 1.3557 0.4651 0.074 Uiso calc R 1 1 . .
C C46 0.3969(4) 1.4320(4) 0.37978(17) 0.0608(10) Uani d . 1 1 . .
H H46 0.3335 1.3732 0.3640 0.073 Uiso calc R 1 1 A .
O O1 0.4818(5) 1.0340(5) 0.24193(18) 0.0679(12) Uani d PU 0.854(6) 1 A 1
O O2 0.3458(4) 0.8502(4) 0.27173(13) 0.0812(14) Uani d PU 0.854(6) 1 A 1
C C1 0.4197(9) 0.9480(8) 0.2828(3) 0.0492(14) Uani d PU 0.854(6) 1 A 1
C C2 0.4415(8) 0.9685(8) 0.3472(3) 0.0385(13) Uani d PU 0.854(6) 1 A 1
C C3 0.5425(7) 1.0610(9) 0.3619(3) 0.0642(17) Uani d PU 0.854(6) 1 A 1
H H3 0.5975 1.1175 0.3313 0.077 Uiso calc PR 0.854(6) 1 A 1
C C4 0.5645(8) 1.0725(10) 0.4208(4) 0.0672(19) Uani d PU 0.854(6) 1 A 1
H H4 0.6347 1.1363 0.4288 0.081 Uiso calc PR 0.854(6) 1 A 1
C C5 0.4863(10) 0.9926(10) 0.4688(3) 0.0356(11) Uani d PU 0.854(6) 1 . 1
C C6 0.3835(8) 0.9014(6) 0.4533(3) 0.0452(15) Uani d PU 0.854(6) 1 A 1
H H6 0.3268 0.8459 0.4838 0.054 Uiso calc PR 0.854(6) 1 A 1
C C7 0.3617(8) 0.8894(6) 0.3941(3) 0.0493(15) Uani d PU 0.854(6) 1 A 1
H H7 0.2913 0.8262 0.3859 0.059 Uiso calc PR 0.854(6) 1 A 1
O O1A 0.551(3) 1.013(3) 0.2393(13) 0.0679(12) Uani d PDU 0.146(6) 1 A 2
O O2A 0.310(2) 0.970(3) 0.2675(8) 0.074(4) Uani d PU 0.146(6) 1 A 2
C C1A 0.440(5) 0.979(6) 0.2785(15) 0.0492(14) Uani d PDU 0.146(6) 1 A 2
C C2A 0.467(5) 0.986(5) 0.3423(16) 0.0385(13) Uani d PGDU 0.146(6) 1 A 2
C C3A 0.590(5) 1.056(5) 0.357(2) 0.0642(17) Uani d PGU 0.146(6) 1 A 2
H H3A 0.6616 1.0966 0.3262 0.077 Uiso calc PR 0.146(6) 1 A 2
C C4A 0.606(5) 1.066(6) 0.417(2) 0.0672(19) Uani d PGU 0.146(6) 1 A 2
H H4A 0.6884 1.1125 0.4270 0.081 Uiso calc PR 0.146(6) 1 A 2
C C5A 0.499(6) 1.005(6) 0.4631(17) 0.0356(11) Uani d PGU 0.146(6) 1 . 2
C C6A 0.375(5) 0.935(5) 0.4485(19) 0.0452(15) Uani d PGU 0.146(6) 1 A 2
H H6A 0.3038 0.8951 0.4792 0.054 Uiso calc PR 0.146(6) 1 A 2
C C7A 0.359(5) 0.926(4) 0.388(2) 0.0493(15) Uani d PGU 0.146(6) 1 A 2
H H7A 0.2769 0.8791 0.3784 0.059 Uiso calc PR 0.146(6) 1 A 2

loop_
_atom_site_aniso_label
_atom_site_aniso_U_11
_atom_site_aniso_U_22
_atom_site_aniso_U_33
_atom_site_aniso_U_12
_atom_site_aniso_U_13
_atom_site_aniso_U_23
Zn1 0.0429(2) 0.0530(3) 0.0285(2) -0.00346(17) -0.00603(15) -0.00476(16)
Cl1 0.0494(5) 0.0850(7) 0.0478(5) 0.0179(5) -0.0063(4) -0.0100(5)
O3 0.0716(16) 0.0393(13) 0.0372(13) 0.0047(11) -0.0102(11) -0.0089(10)
O4 0.105(2) 0.0411(14) 0.0469(15) 0.0059(13) -0.0221(14) -0.0118(11)
O5 0.0608(18) 0.095(2) 0.0641(18) -0.0148(15) 0.0129(14) -0.0131(15)
N1 0.0433(16) 0.0457(16) 0.0304(14) -0.0018(12) -0.0082(12) -0.0054(12)
N2 0.0482(16) 0.0389(15) 0.0293(14) -0.0015(13) -0.0077(12) -0.0027(12)
N3 0.080(2) 0.0412(17) 0.0329(16) 0.0118(16) -0.0185(14) -0.0076(13)
N4 0.112(3) 0.087(3) 0.082(3) -0.036(3) 0.006(3) -0.004(2)
N5 0.0460(16) 0.0536(17) 0.0268(14) -0.0001(13) -0.0013(12) -0.0034(12)
N6 0.052(2) 0.0574(19) 0.0469(19) 0.0049(15) 0.0047(14) -0.0097(15)
C8 0.047(2) 0.084(3) 0.0299(19) -0.0057(19) 0.0011(15) -0.0110(17)
C9 0.054(2) 0.097(3) 0.036(2) -0.007(2) -0.0078(18) -0.0224(19)
C10 0.045(2) 0.057(2) 0.041(2) -0.0015(16) -0.0143(16) -0.0122(16)
C11 0.0411(18) 0.0323(17) 0.0325(17) 0.0020(14) -0.0114(14) -0.0027(13)
C12 0.0428(19) 0.0455(19) 0.0238(16) 0.0000(15) -0.0044(14) -0.0016(13)
C13 0.048(2) 0.050(2) 0.0349(18) -0.0068(16) -0.0108(15) 0.0016(15)
C14 0.0377(18) 0.0370(18) 0.0323(17) -0.0063(14) -0.0004(13) -0.0003(14)
C15 0.0397(18) 0.0331(17) 0.0293(16) -0.0056(14) 0.0005(13) -0.0006(13)
C16 0.052(2) 0.0370(18) 0.0350(18) 0.0021(15) -0.0015(15) -0.0025(14)
C17 0.051(2) 0.0422(19) 0.0345(18) 0.0061(16) -0.0066(15) 0.0026(14)
C18 0.0439(18) 0.0336(17) 0.0303(17) -0.0041(14) -0.0021(14) 0.0010(13)
C19 0.066(2) 0.0359(18) 0.039(2) 0.0087(16) -0.0085(17) -0.0075(15)
C20 0.066(2) 0.0338(18) 0.0386(19) 0.0065(16) -0.0158(16) -0.0022(14)
C21 0.0460(19) 0.0307(16) 0.0314(17) -0.0057(14) -0.0021(14) -0.0012(13)
C22 0.051(2) 0.0396(18) 0.0355(18) 0.0045(15) -0.0041(15) -0.0056(14)
C23 0.050(2) 0.0401(18) 0.0412(19) 0.0048(15) -0.0134(16) -0.0027(15)
C24 0.052(2) 0.0296(16) 0.0320(17) -0.0045(15) -0.0067(15) -0.0004(13)
C25 0.061(2) 0.047(2) 0.0344(19) 0.0095(17) -0.0052(16) -0.0087(15)
C26 0.052(2) 0.0452(19) 0.0377(19) 0.0051(16) -0.0105(16) 0.0007(15)
C27 0.052(2) 0.0392(19) 0.0329(18) 0.0005(15) -0.0051(15) -0.0070(15)
C28 0.061(2) 0.066(2) 0.041(2) 0.0110(19) -0.0186(18) -0.0089(17)
C29 0.053(2) 0.044(2) 0.0354(19) 0.0042(16) -0.0166(15) -0.0026(15)
C30 0.085(3) 0.049(2) 0.043(2) 0.004(2) -0.015(2) -0.0027(17)
C31 0.086(3) 0.074(3) 0.051(3) 0.016(3) -0.009(2) -0.014(2)
C32 0.062(3) 0.113(4) 0.053(3) -0.011(3) -0.002(2) -0.007(3)
C33 0.108(4) 0.058(3) 0.066(3) -0.003(3) -0.001(3) -0.015(2)
C34 0.057(2) 0.063(2) 0.0300(18) 0.0004(18) 0.0014(16) -0.0061(16)
C35 0.079(3) 0.055(2) 0.040(2) 0.000(2) 0.0107(18) 0.0074(18)
C36 0.067(3) 0.054(2) 0.051(2) -0.0004(19) -0.0016(19) 0.0087(18)
C37 0.054(2) 0.052(2) 0.043(2) 0.0105(17) -0.0115(17) -0.0017(17)
C38 0.046(2) 0.059(2) 0.0330(18) 0.0022(17) 0.0002(15) -0.0013(16)
C39 0.071(3) 0.062(2) 0.052(2) 0.018(2) -0.0059(19) -0.0052(19)
C40 0.050(2) 0.047(2) 0.058(2) 0.0018(17) 0.0010(19) -0.0096(17)
C41 0.0422(19) 0.044(2) 0.049(2) 0.0049(16) 0.0024(16) -0.0086(16)
C42 0.050(2) 0.062(2) 0.059(3) -0.0101(19) 0.0038(18) -0.0011(19)
C43 0.053(2) 0.060(2) 0.058(2) -0.0112(18) -0.0058(18) -0.0061(19)
C44 0.0368(19) 0.0396(19) 0.059(2) 0.0064(15) -0.0020(17) -0.0040(17)
C45 0.061(2) 0.062(2) 0.060(3) -0.018(2) -0.005(2) -0.0009(19)
C46 0.062(2) 0.064(2) 0.056(2) -0.018(2) -0.0086(19) -0.0077(19)
O1 0.096(3) 0.078(2) 0.0321(15) -0.023(3) -0.018(2) 0.0038(14)
O2 0.128(3) 0.077(3) 0.0477(19) -0.030(2) -0.0393(19) -0.0029(17)
C1 0.063(3) 0.055(4) 0.0316(19) 0.008(2) -0.0135(19) -0.005(2)
C2 0.045(3) 0.042(3) 0.0298(19) 0.005(2) -0.009(2) -0.0048(18)
C3 0.086(5) 0.075(3) 0.030(2) -0.035(4) -0.009(3) 0.0075(19)
C4 0.090(5) 0.076(3) 0.037(2) -0.042(4) -0.016(3) 0.0024(19)
C5 0.045(3) 0.036(3) 0.026(2) 0.0022(18) -0.0065(18) -0.0031(18)
C6 0.052(2) 0.051(4) 0.031(2) -0.012(3) -0.0047(17) 0.004(2)
C7 0.053(2) 0.058(4) 0.038(2) -0.013(3) -0.0127(17) -0.003(2)
O1A 0.096(3) 0.078(2) 0.0321(15) -0.023(3) -0.018(2) 0.0038(14)
O2A 0.084(6) 0.099(10) 0.048(7) -0.005(8) -0.035(6) -0.019(7)
C1A 0.063(3) 0.055(4) 0.0316(19) 0.008(2) -0.0135(19) -0.005(2)
C2A 0.045(3) 0.042(3) 0.0298(19) 0.005(2) -0.009(2) -0.0048(18)
C3A 0.086(5) 0.075(3) 0.030(2) -0.035(4) -0.009(3) 0.0075(19)
C4A 0.090(5) 0.076(3) 0.037(2) -0.042(4) -0.016(3) 0.0024(19)
C5A 0.045(3) 0.036(3) 0.026(2) 0.0022(18) -0.0065(18) -0.0031(18)
C6A 0.052(2) 0.051(4) 0.031(2) -0.012(3) -0.0047(17) 0.004(2)
C7A 0.053(2) 0.058(4) 0.038(2) -0.013(3) -0.0127(17) -0.003(2)

loop_
_atom_type_symbol
_atom_type_description
_atom_type_scat_dispersion_real
_atom_type_scat_dispersion_imag
_atom_type_scat_source
C C 0.0033 0.0016 'International Tables Vol C Tables 4.2.6.8 and 6.1.1.4'
H H 0.0000 0.0000 'International Tables Vol C Tables 4.2.6.8 and 6.1.1.4'
N N 0.0061 0.0033 'International Tables Vol C Tables 4.2.6.8 and 6.1.1.4'
O O 0.0106 0.0060 'International Tables Vol C Tables 4.2.6.8 and 6.1.1.4'
Zn Zn 0.2839 1.4301 'International Tables Vol C Tables 4.2.6.8 and 6.1.1.4'
Cl Cl 0.1484 0.1585 'International Tables Vol C Tables 4.2.6.8 and 6.1.1.4'

loop_
_geom_angle_atom_site_label_1
_geom_angle_atom_site_label_2
_geom_angle_atom_site_label_3
_geom_angle_site_symmetry_3
_geom_angle
_geom_angle_publ_flag
O1 Zn1 N1 . 123.74(15) yes
O1 Zn1 O1A . 18.0(8) ?
N1 Zn1 O1A . 135.9(8) ?
O1 Zn1 N5 . 96.69(15) yes
N1 Zn1 N5 . 106.72(10) yes
O1A Zn1 N5 . 101.6(9) yes
O1 Zn1 Cl1 . 122.04(14) yes
N1 Zn1 Cl1 . 101.51(7) yes
O1A Zn1 Cl1 . 104.1(8) ?
N5 Zn1 Cl1 . 103.27(7) yes
C12 N1 C8 . 117.3(3) ?
C12 N1 Zn1 . 123.4(2) ?
C8 N1 Zn1 . 119.2(2) ?
C14 N2 C13 . 122.0(3) ?
C14 N2 H2N . 117(2) ?
C13 N2 H2N . 119(2) ?
C27 N3 C28 . 122.0(3) ?
C27 N3 H3N . 120(2) ?
C28 N3 H3N . 118(2) ?
C32 N4 C33 . 116.3(4) ?
C34 N5 C38 . 117.4(3) ?
C34 N5 Zn1 . 119.6(2) ?
C38 N5 Zn1 . 122.5(2) ?
C40 N6 C39 . 119.5(3) ?
C40 N6 H6N . 119(2) ?
C39 N6 H6N . 115(2) ?
N1 C8 C9 . 122.4(3) ?
N1 C8 H8 . 118.8 ?
C9 C8 H8 . 118.8 ?
C8 C9 C10 . 119.4(3) ?
C8 C9 H9 . 120.3 ?
C10 C9 H9 . 120.3 ?
C11 C10 C9 . 119.3(3) ?
C11 C10 H10 . 120.4 ?
C9 C10 H10 . 120.4 ?
C12 C11 C10 . 117.6(3) ?
C12 C11 C13 . 121.7(3) ?
C10 C11 C13 . 120.8(3) ?
N1 C12 C11 . 124.0(3) ?
N1 C12 H12 . 118.0 ?
C11 C12 H12 . 118.0 ?
N2 C13 C11 . 114.1(3) ?
N2 C13 H13A . 108.7 ?
C11 C13 H13A . 108.7 ?
N2 C13 H13B . 108.7 ?
C11 C13 H13B . 108.7 ?
H13A C13 H13B . 107.6 ?
O3 C14 N2 . 122.0(3) ?
O3 C14 C15 . 120.6(3) ?
N2 C14 C15 . 117.4(3) ?
C20 C15 C16 . 117.7(3) ?
C20 C15 C14 . 124.6(3) ?
C16 C15 C14 . 117.6(3) ?
C17 C16 C15 . 121.1(3) ?
C17 C16 H16 . 119.4 ?
C15 C16 H16 . 119.4 ?
C16 C17 C18 . 121.5(3) ?
C16 C17 H17 . 119.3 ?
C18 C17 H17 . 119.3 ?
C19 C18 C17 . 116.8(3) ?
C19 C18 C21 . 122.5(3) ?
C17 C18 C21 . 120.7(3) ?
C20 C19 C18 . 121.6(3) ?
C20 C19 H19 . 119.2 ?
C18 C19 H19 . 119.2 ?
C19 C20 C15 . 121.2(3) ?
C19 C20 H20 . 119.4 ?
C15 C20 H20 . 119.4 ?
C22 C21 C26 . 117.0(3) ?
C22 C21 C18 . 121.2(3) ?
C26 C21 C18 . 121.8(3) ?
C23 C22 C21 . 121.8(3) ?
C23 C22 H22 . 119.1 ?
C21 C22 H22 . 119.1 ?
C22 C23 C24 . 120.8(3) ?
C22 C23 H23 . 119.6 ?
C24 C23 H23 . 119.6 ?
C23 C24 C25 . 118.0(3) ?
C23 C24 C27 . 121.3(3) ?
C25 C24 C27 . 120.2(3) ?
C26 C25 C24 . 121.2(3) ?
C26 C25 H25 . 119.4 ?
C24 C25 H25 . 119.4 ?
C25 C26 C21 . 121.0(3) ?
C25 C26 H26 . 119.5 ?
C21 C26 H26 . 119.5 ?
O4 C27 N3 . 122.1(3) ?
O4 C27 C24 . 120.4(3) ?
N3 C27 C24 . 117.4(3) ?
N3 C28 C29 . 113.1(3) ?
N3 C28 H28A . 109.0 ?
C29 C28 H28A . 109.0 ?
N3 C28 H28B . 109.0 ?
C29 C28 H28B . 109.0 ?
H28A C28 H28B . 107.8 ?
C33 C29 C30 . 115.9(3) ?
C33 C29 C28 . 121.5(3) ?
C30 C29 C28 . 122.6(3) ?
C31 C30 C29 . 119.5(4) ?
C31 C30 H30 . 120.2 ?
C29 C30 H30 . 120.2 ?
C32 C31 C30 . 119.4(4) ?
C32 C31 H31 . 120.3 ?
C30 C31 H31 . 120.3 ?
N4 C32 C31 . 123.1(4) ?
N4 C32 H32 . 118.5 ?
C31 C32 H32 . 118.5 ?
N4 C33 C29 . 125.8(4) ?
N4 C33 H33 . 117.1 ?
C29 C33 H33 . 117.1 ?
N5 C34 C35 . 122.7(3) ?
N5 C34 H34 . 118.6 ?
C35 C34 H34 . 118.6 ?
C34 C35 C36 . 118.4(3) ?
C34 C35 H35 . 120.8 ?
C36 C35 H35 . 120.8 ?
C37 C36 C35 . 120.4(3) ?
C37 C36 H36 . 119.8 ?
C35 C36 H36 . 119.8 ?
C36 C37 C38 . 117.4(3) ?
C36 C37 C39 . 121.0(3) ?
C38 C37 C39 . 121.6(3) ?
N5 C38 C37 . 123.6(3) ?
N5 C38 H38 . 118.2 ?
C37 C38 H38 . 118.2 ?
N6 C39 C37 . 112.7(3) ?
N6 C39 H39A . 109.0 ?
C37 C39 H39A . 109.0 ?
N6 C39 H39B . 109.0 ?
C37 C39 H39B . 109.0 ?
H39A C39 H39B . 107.8 ?
O5 C40 N6 . 122.0(4) ?
O5 C40 C41 . 121.1(3) ?
N6 C40 C41 . 116.9(3) ?
C42 C41 C46 . 117.4(3) ?
C42 C41 C40 . 118.7(3) ?
C46 C41 C40 . 123.9(3) ?
C41 C42 C43 . 121.5(3) ?
C41 C42 H42 . 119.2 ?
C43 C42 H42 . 119.2 ?
C42 C43 C44 . 121.6(4) ?
C42 C43 H43 . 119.2 ?
C44 C43 H43 . 119.2 ?
C45 C44 C43 . 115.9(3) ?
C45 C44 C44 2_686 122.9(4) ?
C43 C44 C44 2_686 121.2(4) ?
C46 C45 C44 . 122.3(4) ?
C46 C45 H45 . 118.9 ?
C44 C45 H45 . 118.9 ?
C45 C46 C41 . 121.3(4) ?
C45 C46 H46 . 119.3 ?
C41 C46 H46 . 119.3 ?
C1 O1 Zn1 . 118.2(4) ?
O2 C1 O1 . 122.5(6) ?
O2 C1 C2 . 120.0(5) ?
O1 C1 C2 . 117.5(5) ?
C7 C2 C3 . 116.9(3) ?
C7 C2 C1 . 119.9(5) ?
C3 C2 C1 . 123.2(5) ?
C2 C3 C4 . 121.6(4) ?
C2 C3 H3 . 119.2 ?
C4 C3 H3 . 119.2 ?
C3 C4 C5 . 122.5(4) ?
C3 C4 H4 . 118.7 ?
C5 C4 H4 . 118.7 ?
C6 C5 C4 . 115.1(3) ?
C6 C5 C5 2_676 124.0(8) ?
C4 C5 C5 2_676 120.9(9) ?
C5 C6 C7 . 122.4(3) ?
C5 C6 H6 . 118.8 ?
C7 C6 H6 . 118.8 ?
C2 C7 C6 . 121.5(4) ?
C2 C7 H7 . 119.3 ?
C6 C7 H7 . 119.3 ?
C1A O1A Zn1 . 102(2) ?
O2A C1A O1A . 123(3) ?
O2A C1A C2A . 120(3) ?
O1A C1A C2A . 115(4) ?
C3A C2A C7A . 120.0 ?
C3A C2A C1A . 122(3) ?
C7A C2A C1A . 118(3) ?
C4A C3A C2A . 120.0 ?
C4A C3A H3A . 120.0 ?
C2A C3A H3A . 120.0 ?
C3A C4A C5A . 120.0 ?
C3A C4A H4A . 120.0 ?
C5A C4A H4A . 120.0 ?
C6A C5A C4A . 120.0 ?
C6A C5A C5A 2_676 112(6) ?
C4A C5A C5A 2_676 128(6) ?
C5A C6A C7A . 120.0 ?
C5A C6A H6A . 120.0 ?
C7A C6A H6A . 120.0 ?
C6A C7A C2A . 120.0 ?
C6A C7A H7A . 120.0 ?
C2A C7A H7A . 120.0 ?

loop_
_geom_bond_atom_site_label_1
_geom_bond_atom_site_label_2
_geom_bond_site_symmetry_2
_geom_bond_distance
_geom_bond_publ_flag
Zn1 O1 . 1.916(4) yes
Zn1 N1 . 2.045(2) yes
Zn1 O1A . 2.08(3) ?
Zn1 N5 . 2.082(3) yes
Zn1 Cl1 . 2.2531(9) yes
O3 C14 . 1.237(3) ?
O4 C27 . 1.233(3) ?
O5 C40 . 1.225(4) ?
N1 C12 . 1.339(4) ?
N1 C8 . 1.344(4) ?
N2 C14 . 1.335(4) ?
N2 C13 . 1.443(4) ?
N2 H2N . 0.8600(10) ?
N3 C27 . 1.327(4) ?
N3 C28 . 1.461(4) ?
N3 H3N . 0.8600(10) ?
N4 C32 . 1.318(5) ?
N4 C33 . 1.327(5) ?
N5 C34 . 1.342(4) ?
N5 C38 . 1.345(4) ?
N6 C40 . 1.341(5) ?
N6 C39 . 1.460(4) ?
N6 H6N . 0.8600(11) ?
C8 C9 . 1.364(5) ?
C8 H8 . 0.9300 ?
C9 C10 . 1.380(5) ?
C9 H9 . 0.9300 ?
C10 C11 . 1.379(4) ?
C10 H10 . 0.9300 ?
C11 C12 . 1.373(4) ?
C11 C13 . 1.502(4) ?
C12 H12 . 0.9300 ?
C13 H13A . 0.9700 ?
C13 H13B . 0.9700 ?
C14 C15 . 1.491(4) ?
C15 C20 . 1.382(4) ?
C15 C16 . 1.387(4) ?
C16 C17 . 1.379(4) ?
C16 H16 . 0.9300 ?
C17 C18 . 1.395(4) ?
C17 H17 . 0.9300 ?
C18 C19 . 1.388(4) ?
C18 C21 . 1.484(4) ?
C19 C20 . 1.380(4) ?
C19 H19 . 0.9300 ?
C20 H20 . 0.9300 ?
C21 C22 . 1.391(4) ?
C21 C26 . 1.393(4) ?
C22 C23 . 1.371(4) ?
C22 H22 . 0.9300 ?
C23 C24 . 1.381(4) ?
C23 H23 . 0.9300 ?
C24 C25 . 1.385(4) ?
C24 C27 . 1.489(4) ?
C25 C26 . 1.376(4) ?
C25 H25 . 0.9300 ?
C26 H26 . 0.9300 ?
C28 C29 . 1.501(5) ?
C28 H28A . 0.9700 ?
C28 H28B . 0.9700 ?
C29 C33 . 1.366(5) ?
C29 C30 . 1.373(4) ?
C30 C31 . 1.370(5) ?
C30 H30 . 0.9300 ?
C31 C32 . 1.354(6) ?
C31 H31 . 0.9300 ?
C32 H32 . 0.9300 ?
C33 H33 . 0.9300 ?
C34 C35 . 1.371(5) ?
C34 H34 . 0.9300 ?
C35 C36 . 1.379(5) ?
C35 H35 . 0.9300 ?
C36 C37 . 1.369(5) ?
C36 H36 . 0.9300 ?
C37 C38 . 1.379(4) ?
C37 C39 . 1.514(5) ?
C38 H38 . 0.9300 ?
C39 H39A . 0.9700 ?
C39 H39B . 0.9700 ?
C40 C41 . 1.497(5) ?
C41 C42 . 1.371(5) ?
C41 C46 . 1.372(5) ?
C42 C43 . 1.377(5) ?
C42 H42 . 0.9300 ?
C43 C44 . 1.389(5) ?
C43 H43 . 0.9300 ?
C44 C45 . 1.384(5) ?
C44 C44 2_686 1.493(6) ?
C45 C46 . 1.370(5) ?
C45 H45 . 0.9300 ?
C46 H46 . 0.9300 ?
O1 C1 . 1.266(6) ?
O2 C1 . 1.223(7) ?
C1 C2 . 1.510(5) ?
C2 C7 . 1.368(5) ?
C2 C3 . 1.370(6) ?
C3 C4 . 1.375(5) ?
C3 H3 . 0.9300 ?
C4 C5 . 1.383(5) ?
C4 H4 . 0.9300 ?
C5 C6 . 1.379(5) ?
C5 C5 2_676 1.473(13) ?
C6 C7 . 1.381(5) ?
C6 H6 . 0.9300 ?
C7 H7 . 0.9300 ?
O1A C1A . 1.25(2) ?
O2A C1A . 1.23(5) ?
C1A C2A . 1.492(10) ?
C2A C3A . 1.3900 ?
C2A C7A . 1.3900 ?
C3A C4A . 1.3900 ?
C3A H3A . 0.9300 ?
C4A C5A . 1.3900 ?
C4A H4A . 0.9300 ?
C5A C6A . 1.3900 ?
C5A C5A 2_676 1.65(7) ?
C6A C7A . 1.3900 ?
C6A H6A . 0.9300 ?
C7A H7A . 0.9300 ?

loop_
_geom_hbond_atom_site_label_D
_geom_hbond_atom_site_label_H
_geom_hbond_atom_site_label_A
_geom_hbond_site_symmetry_A
_geom_hbond_distance_DH
_geom_hbond_distance_HA
_geom_hbond_distance_DA
_geom_hbond_angle_DHA
N3 H3N O3 2_566 0.8600(10) 2.260(17) 3.046(4) 152(3)
N2 H2N O4 2_576 0.8600(10) 2.18(2) 2.863(3) 136(3)

loop_
_geom_torsion_atom_site_label_1
_geom_torsion_atom_site_label_2
_geom_torsion_atom_site_label_3
_geom_torsion_atom_site_label_4
_geom_torsion_site_symmetry_1
_geom_torsion_site_symmetry_4
_geom_torsion
O1 Zn1 N1 C12 . . 8.7(3)
O1A Zn1 N1 C12 . . 26.1(13)
N5 Zn1 N1 C12 . . -101.6(2)
Cl1 Zn1 N1 C12 . . 150.6(2)
O1 Zn1 N1 C8 . . -169.3(3)
O1A Zn1 N1 C8 . . -151.9(13)
N5 Zn1 N1 C8 . . 80.4(2)
Cl1 Zn1 N1 C8 . . -27.4(2)
O1 Zn1 N5 C34 . . 134.5(3)
N1 Zn1 N5 C34 . . -97.2(3)
O1A Zn1 N5 C34 . . 117.0(8)
Cl1 Zn1 N5 C34 . . 9.3(3)
O1 Zn1 N5 C38 . . -36.8(3)
N1 Zn1 N5 C38 . . 91.4(3)
O1A Zn1 N5 C38 . . -54.4(8)
Cl1 Zn1 N5 C38 . . -162.0(2)
C12 N1 C8 C9 . . 1.1(5)
Zn1 N1 C8 C9 . . 179.2(3)
N1 C8 C9 C10 . . -1.3(6)
C8 C9 C10 C11 . . 0.7(5)
C9 C10 C11 C12 . . -0.1(5)
C9 C10 C11 C13 . . 178.6(3)
C8 N1 C12 C11 . . -0.5(4)
Zn1 N1 C12 C11 . . -178.5(2)
C10 C11 C12 N1 . . 0.0(4)
C13 C11 C12 N1 . . -178.7(3)
C14 N2 C13 C11 . . -78.8(4)
C12 C11 C13 N2 . . -17.3(4)
C10 C11 C13 N2 . . 164.1(3)
C13 N2 C14 O3 . . -1.3(5)
C13 N2 C14 C15 . . -179.9(3)
O3 C14 C15 C20 . . -169.3(3)
N2 C14 C15 C20 . . 9.3(4)
O3 C14 C15 C16 . . 7.7(4)
N2 C14 C15 C16 . . -173.6(3)
C20 C15 C16 C17 . . -0.7(5)
C14 C15 C16 C17 . . -178.0(3)
C15 C16 C17 C18 . . 1.7(5)
C16 C17 C18 C19 . . -1.5(5)
C16 C17 C18 C21 . . 179.3(3)
C17 C18 C19 C20 . . 0.5(5)
C21 C18 C19 C20 . . 179.6(3)
C18 C19 C20 C15 . . 0.5(5)
C16 C15 C20 C19 . . -0.4(5)
C14 C15 C20 C19 . . 176.7(3)
C19 C18 C21 C22 . . -157.4(3)
C17 C18 C21 C22 . . 21.7(4)
C19 C18 C21 C26 . . 22.3(5)
C17 C18 C21 C26 . . -158.6(3)
C26 C21 C22 C23 . . -0.7(5)
C18 C21 C22 C23 . . 179.0(3)
C21 C22 C23 C24 . . -1.2(5)
C22 C23 C24 C25 . . 1.0(5)
C22 C23 C24 C27 . . -171.9(3)
C23 C24 C25 C26 . . 1.0(5)
C27 C24 C25 C26 . . 174.1(3)
C24 C25 C26 C21 . . -2.9(5)
C22 C21 C26 C25 . . 2.7(5)
C18 C21 C26 C25 . . -177.0(3)
C28 N3 C27 O4 . . -5.8(5)
C28 N3 C27 C24 . . 171.3(3)
C23 C24 C27 O4 . . 136.0(3)
C25 C24 C27 O4 . . -36.9(5)
C23 C24 C27 N3 . . -41.2(4)
C25 C24 C27 N3 . . 146.0(3)
C27 N3 C28 C29 . . 83.0(4)
N3 C28 C29 C33 . . 73.6(4)
N3 C28 C29 C30 . . -107.8(4)
C33 C29 C30 C31 . . -0.1(5)
C28 C29 C30 C31 . . -178.8(3)
C29 C30 C31 C32 . . 0.0(6)
C33 N4 C32 C31 . . 0.5(7)
C30 C31 C32 N4 . . -0.2(7)
C32 N4 C33 C29 . . -0.7(7)
C30 C29 C33 N4 . . 0.5(7)
C28 C29 C33 N4 . . 179.2(4)
C38 N5 C34 C35 . . 0.9(5)
Zn1 N5 C34 C35 . . -170.9(3)
N5 C34 C35 C36 . . -0.9(6)
C34 C35 C36 C37 . . -0.2(6)
C35 C36 C37 C38 . . 1.1(5)
C35 C36 C37 C39 . . -178.9(3)
C34 N5 C38 C37 . . 0.2(5)
Zn1 N5 C38 C37 . . 171.7(2)
C36 C37 C38 N5 . . -1.2(5)
C39 C37 C38 N5 . . 178.9(3)
C40 N6 C39 C37 . . 73.3(4)
C36 C37 C39 N6 . . -135.8(4)
C38 C37 C39 N6 . . 44.2(5)
C39 N6 C40 O5 . . -9.5(5)
C39 N6 C40 C41 . . 171.9(3)
O5 C40 C41 C42 . . 36.4(5)
N6 C40 C41 C42 . . -145.0(3)
O5 C40 C41 C46 . . -140.6(4)
N6 C40 C41 C46 . . 37.9(5)
C46 C41 C42 C43 . . -2.2(5)
C40 C41 C42 C43 . . -179.4(3)
C41 C42 C43 C44 . . 1.9(5)
C42 C43 C44 C45 . . -0.9(5)
C42 C43 C44 C44 . 2_686 179.6(3)
C43 C44 C45 C46 . . 0.2(5)
C44 C44 C45 C46 2_686 . 179.7(4)
C44 C45 C46 C41 . . -0.5(6)
C42 C41 C46 C45 . . 1.5(5)
C40 C41 C46 C45 . . 178.6(3)
N1 Zn1 O1 C1 . . 33.3(7)
O1A Zn1 O1 C1 . . -104(3)
N5 Zn1 O1 C1 . . 148.6(6)
Cl1 Zn1 O1 C1 . . -101.2(6)
Zn1 O1 C1 O2 . . -0.9(11)
Zn1 O1 C1 C2 . . 178.2(6)
O2 C1 C2 C7 . . -9.1(12)
O1 C1 C2 C7 . . 171.7(7)
O2 C1 C2 C3 . . 168.7(7)
O1 C1 C2 C3 . . -10.4(12)
C7 C2 C3 C4 . . 1.0(7)
C1 C2 C3 C4 . . -176.9(8)
C2 C3 C4 C5 . . -0.4(8)
C3 C4 C5 C6 . . -0.5(7)
C3 C4 C5 C5 . 2_676 179.7(13)
C4 C5 C6 C7 . . 0.8(6)
C5 C5 C6 C7 2_676 . -179.4(13)
C3 C2 C7 C6 . . -0.8(6)
C1 C2 C7 C6 . . 177.2(8)
C5 C6 C7 C2 . . -0.2(6)
O1 Zn1 O1A C1A . . 37(3)
N1 Zn1 O1A C1A . . -17(4)
N5 Zn1 O1A C1A . . 113(4)
Cl1 Zn1 O1A C1A . . -140(4)
Zn1 O1A C1A O2A . . -11(7)
Zn1 O1A C1A C2A . . -175(4)
O2A C1A C2A C3A . . -150(4)
O1A C1A C2A C3A . . 15(7)
O2A C1A C2A C7A . . 27(7)
O1A C1A C2A C7A . . -168(4)
C7A C2A C3A C4A . . 0.0
C1A C2A C3A C4A . . 177(5)
C2A C3A C4A C5A . . 0.0
C3A C4A C5A C6A . . 0.0
C3A C4A C5A C5A . 2_676 175(10)
C4A C5A C6A C7A . . 0.0
C5A C5A C6A C7A 2_676 . -176(9)
C5A C6A C7A C2A . . 0.0
C3A C2A C7A C6A . . 0.0
C1A C2A C7A C6A . . -177(5)
